data_4343821
loop_
_publ_author_name
'Cario, L.'
'Popa, A.F.'
'Adamson, P.'
'Lafond, A.'
'Guillot-Deudon, C.'
'Kabbour, H.'
'Clarke, S.J.'
'Meerschaut, A.'

_publ_section_title
;
 Cation deficient layered Ruddlesden-Popper-related oxysulfides La2 Ln M
 S2 O5 (Ln = La, Y; M = Nb, Ta)
;
_journal_name_full 'Inorganic Chemistry'
_journal_page_first 9584
_journal_page_last 9590
_journal_volume 46
_journal_year 2007
_chemical_formula_sum 'I0.22 La2.89 Nb1.11 O5 S2'
_chemical_name_systematic 'La2.89 Nb1.11 S2 O5 I0.22'
_space_group_IT_number 139
_symmetry_space_group_name_Hall '-I 4 2'
_symmetry_space_group_name_H-M 'I 4/m m m'
_cell_angle_alpha 90
_cell_angle_beta 90
_cell_angle_gamma 90
_cell_formula_units_Z 2
_cell_length_a 4.0639
_cell_length_b 4.0639
_cell_length_c 25.735
_cell_volume 425.021
_citation_journal_id_ASTM INOCAJ
_cod_data_source_file Cario_INOCAJ_2007_1451.cif
_cod_data_source_block I0.22La2.89Nb1.11O5S2
_cod_original_cell_volume 425.0208
_cod_database_code 4343821

loop_
_symmetry_equiv_pos_as_xyz
x,y,z
-y,x,z
-x,-y,z
y,-x,z
x,-y,-z
y,x,-z
-x,y,-z
-y,-x,-z
-x,-y,-z
y,-x,-z
x,y,-z
-y,x,-z
-x,y,z
-y,-x,z
x,-y,z
y,x,z
x+1/2,y+1/2,z+1/2
-y+1/2,x+1/2,z+1/2
-x+1/2,-y+1/2,z+1/2
y+1/2,-x+1/2,z+1/2
x+1/2,-y+1/2,-z+1/2
y+1/2,x+1/2,-z+1/2
-x+1/2,y+1/2,-z+1/2
-y+1/2,-x+1/2,-z+1/2
-x+1/2,-y+1/2,-z+1/2
y+1/2,-x+1/2,-z+1/2
x+1/2,y+1/2,-z+1/2
-y+1/2,x+1/2,-z+1/2
-x+1/2,y+1/2,z+1/2
-y+1/2,-x+1/2,z+1/2
x+1/2,-y+1/2,z+1/2
y+1/2,x+1/2,z+1/2

loop_
_atom_site_label
_atom_site_type_symbol
_atom_site_fract_x
_atom_site_fract_y
_atom_site_fract_z
_atom_site_occupancy
_atom_site_U_iso_or_equiv
La1 La+3 0 0 0.175958 1 0.0
I1 I-1 -0.5 -0.5 0.5 0.225 0.0
O1 O-2 0 -0.5 0.11218 1 0.0
O2 O-2 0 0 0.4812 0.5 0.0
La2 La+3 0 0 0.4276 0.4436 0.0
Nb1 Nb+5 0 0 0.40672 0.5564 0.0
S1 S-2 -0.5 -0.5 0.20727 1 0.0
